data_2223710
loop_
_publ_author_name
'K\"arn\"a, Minna'
'Lahtinen, Manu'
'Valkonen, Jussi'

_publ_section_title
;
 1,1,4,4-Tetramethylpiperazinediium dibromide
;
_journal_coeditor_code CV2642
_journal_issue 11
_journal_name_full 'Acta Crystallographica Section E'
_journal_page_first o2952
_journal_paper_doi 10.1107/S1600536809045139
_journal_volume 65
_journal_year 2009
_chemical_formula_iupac 'C8 H20 N2 2+, 2Br -'
_chemical_formula_moiety 'C8 H20 N2 2+, 2(Br -)'
_chemical_formula_sum 'C8 H20 Br2 N2'
_chemical_formula_weight 304.08
_chemical_name_systematic
;
1,1,4,4-Tetramethylpiperazinediium dibromide
;
_space_group_IT_number 14
_symmetry_cell_setting monoclinic
_symmetry_space_group_name_Hall '-P 2ybc'
_symmetry_space_group_name_H-M 'P 1 21/c 1'
_atom_sites_solution_hydrogens difmap
_atom_sites_solution_primary direct
_atom_sites_solution_secondary difmap
_audit_creation_method SHELXL-97
_cell_angle_alpha 90.00
_cell_angle_beta 92.79(3)
_cell_angle_gamma 90.00
_cell_formula_units_Z 2
_cell_length_a 5.8769(12)
_cell_length_b 8.4584(17)
_cell_length_c 11.200(2)
_cell_measurement_reflns_used 3094
_cell_measurement_temperature 123(2)
_cell_measurement_theta_max 28.28
_cell_measurement_theta_min 0.41
_cell_volume 556.08(19)
_computing_cell_refinement
;
DENZO-SMN (Otwinowski & Minor, 1997; Otwinowski <i>et al.</i>,
2003)
;
_computing_data_collection 'COLLECT (Nonius, 1999)'
_computing_data_reduction
;
DENZO-SMN (Otwinowski & Minor, 1997; Otwinowski <i>et al.</i>,
2003)
;
_computing_molecular_graphics 'Mercury (Macrae <i>et al.</i>, 2006)'
_computing_publication_material 'SHELXL97 (Sheldrick, 2008)'
_computing_structure_refinement 'SHELXL97 (Sheldrick, 2008)'
_computing_structure_solution 'SHELXS97 (Sheldrick, 2008)'
_diffrn_ambient_temperature 123(2)
_diffrn_measured_fraction_theta_full 1.000
_diffrn_measured_fraction_theta_max 1.000
_diffrn_measurement_device_type 'Bruker Kappa APEXII'
_diffrn_measurement_method '\f and \w'
_diffrn_radiation_monochromator graphite
_diffrn_radiation_source 'fine-focus sealed tube'
_diffrn_radiation_type MoK\a
_diffrn_radiation_wavelength 0.71073
_diffrn_reflns_av_R_equivalents 0.0322
_diffrn_reflns_av_sigmaI/netI 0.0345
_diffrn_reflns_limit_h_max 7
_diffrn_reflns_limit_h_min -6
_diffrn_reflns_limit_k_max 10
_diffrn_reflns_limit_k_min -11
_diffrn_reflns_limit_l_max 14
_diffrn_reflns_limit_l_min -14
_diffrn_reflns_number 5032
_diffrn_reflns_theta_full 28.24
_diffrn_reflns_theta_max 28.24
_diffrn_reflns_theta_min 3.02
_diffrn_standards_decay_% 0
_diffrn_standards_interval_count 0
_diffrn_standards_interval_time 0
_diffrn_standards_number 0
_exptl_absorpt_coefficient_mu 7.245
_exptl_absorpt_correction_T_max 0.3902
_exptl_absorpt_correction_T_min 0.2959
_exptl_absorpt_correction_type multi-scan
_exptl_absorpt_process_details '(SADABS; Sheldrick, 2004)'
_exptl_crystal_colour colourless
_exptl_crystal_density_diffrn 1.816
_exptl_crystal_density_method 'not measured'
_exptl_crystal_description block
_exptl_crystal_F_000 304
_exptl_crystal_size_max 0.24
_exptl_crystal_size_mid 0.16
_exptl_crystal_size_min 0.16
_refine_diff_density_max 0.377
_refine_diff_density_min -0.697
_refine_ls_extinction_method none
_refine_ls_goodness_of_fit_ref 1.105
_refine_ls_hydrogen_treatment refall
_refine_ls_matrix_type full
_refine_ls_number_parameters 95
_refine_ls_number_reflns 1370
_refine_ls_number_restraints 0
_refine_ls_restrained_S_all 1.105
_refine_ls_R_factor_all 0.0309
_refine_ls_R_factor_gt 0.0250
_refine_ls_shift/su_max 0.001
_refine_ls_shift/su_mean 0.000
_refine_ls_structure_factor_coef Fsqd
_refine_ls_weighting_details 'calc w=1/[\s^2^(Fo^2^)+(0.0256P)^2^+0.3220P] where P=(Fo^2^+2Fc^2^)/3'
_refine_ls_weighting_scheme calc
_refine_ls_wR_factor_gt 0.0590
_refine_ls_wR_factor_ref 0.0614
_reflns_number_gt 1223
_reflns_number_total 1370
_reflns_threshold_expression I>2\s(I)
_cod_data_source_file cv2642.cif
_cod_data_source_block I
_cod_original_cell_volume 556.07(19)
_cod_original_sg_symbol_H-M 'P 21/c'
_cod_database_code 2223710
_cod_database_fobs_code 2223710

loop_
_symmetry_equiv_pos_as_xyz
'x, y, z'
'-x, y+1/2, -z+1/2'
'-x, -y, -z'
'x, -y-1/2, z-1/2'

loop_
_atom_site_type_symbol
_atom_site_label
_atom_site_fract_x
_atom_site_fract_y
_atom_site_fract_z
_atom_site_U_iso_or_equiv
_atom_site_adp_type
_atom_site_calc_flag
_atom_site_refinement_flags
_atom_site_occupancy
_atom_site_disorder_assembly
_atom_site_disorder_group
N N1 0.5241(3) 0.3260(2) 0.48286(16) 0.0111(4) Uani d . 1 . .
C C2 0.6413(5) 0.1983(3) 0.4148(2) 0.0146(5) Uani d . 1 . .
C C3 0.3697(5) 0.2474(3) 0.5693(2) 0.0155(5) Uani d . 1 . .
C C4 0.3920(4) 0.4292(3) 0.3948(2) 0.0120(4) Uani d . 1 . .
C C5 0.2945(4) 0.5749(3) 0.4538(2) 0.0117(5) Uani d . 1 . .
Br Br1 0.89763(4) 0.01387(3) 0.702200(19) 0.01391(10) Uani d . 1 . .
H H2A 0.524(5) 0.137(3) 0.374(2) 0.017(7) Uiso d . 1 . .
H H2B 0.720(5) 0.138(3) 0.473(2) 0.013(7) Uiso d . 1 . .
H H2C 0.733(4) 0.252(3) 0.356(2) 0.011(6) Uiso d . 1 . .
H H3A 0.462(5) 0.186(3) 0.620(2) 0.019(7) Uiso d . 1 . .
H H3B 0.292(5) 0.333(3) 0.614(2) 0.020(7) Uiso d . 1 . .
H H3C 0.270(5) 0.190(3) 0.524(3) 0.021(8) Uiso d . 1 . .
H H4A 0.272(4) 0.370(3) 0.360(2) 0.010(6) Uiso d . 1 . .
H H4B 0.491(5) 0.456(3) 0.331(2) 0.010(6) Uiso d . 1 . .
H H5A 0.182(5) 0.546(3) 0.519(2) 0.013(7) Uiso d . 1 . .
H H5B 0.220(4) 0.637(3) 0.394(2) 0.005(6) Uiso d . 1 . .

loop_
_atom_site_aniso_label
_atom_site_aniso_U_11
_atom_site_aniso_U_22
_atom_site_aniso_U_33
_atom_site_aniso_U_12
_atom_site_aniso_U_13
_atom_site_aniso_U_23
N1 0.0101(10) 0.0108(9) 0.0122(9) -0.0002(7) 0.0004(7) -0.0004(7)
C2 0.0186(14) 0.0101(11) 0.0149(11) 0.0019(10) 0.0000(10) -0.0024(9)
C3 0.0157(14) 0.0142(12) 0.0168(12) -0.0011(10) 0.0034(10) 0.0033(9)
C4 0.0128(12) 0.0105(10) 0.0122(10) 0.0004(9) -0.0029(9) -0.0010(9)
C5 0.0116(12) 0.0095(10) 0.0137(11) 0.0019(9) -0.0034(9) -0.0011(9)
Br1 0.01243(16) 0.01658(15) 0.01261(14) 0.00082(9) -0.00030(9) -0.00037(8)

loop_
_atom_type_symbol
_atom_type_description
_atom_type_scat_dispersion_real
_atom_type_scat_dispersion_imag
_atom_type_scat_source
C C 0.0033 0.0016 'International Tables Vol C Tables 4.2.6.8 and 6.1.1.4'
H H 0.0000 0.0000 'International Tables Vol C Tables 4.2.6.8 and 6.1.1.4'
N N 0.0061 0.0033 'International Tables Vol C Tables 4.2.6.8 and 6.1.1.4'
Br Br -0.2901 2.4595 'International Tables Vol C Tables 4.2.6.8 and 6.1.1.4'

loop_
_geom_angle_atom_site_label_1
_geom_angle_atom_site_label_2
_geom_angle_atom_site_label_3
_geom_angle_site_symmetry_1
_geom_angle_site_symmetry_3
_geom_angle
_geom_angle_publ_flag
C4 N1 C5 . 3_666 108.49(18) ?
C4 N1 C2 . . 108.52(17) ?
C5 N1 C2 3_666 . 107.85(18) ?
C4 N1 C3 . . 111.58(19) ?
C5 N1 C3 3_666 . 112.09(17) ?
C2 N1 C3 . . 108.19(18) ?
N1 C2 H2A . . 107.1(16) ?
N1 C2 H2B . . 105.1(16) ?
H2A C2 H2B . . 111(2) ?
N1 C2 H2C . . 106.7(15) ?
H2A C2 H2C . . 109(2) ?
H2B C2 H2C . . 117(2) ?
N1 C3 H3A . . 106.8(18) ?
N1 C3 H3B . . 107.6(15) ?
H3A C3 H3B . . 112(2) ?
N1 C3 H3C . . 105.5(18) ?
H3A C3 H3C . . 113(2) ?
H3B C3 H3C . . 112(2) ?
N1 C4 C5 . . 112.19(18) ?
N1 C4 H4A . . 108.5(16) ?
C5 C4 H4A . . 108.6(16) ?
N1 C4 H4B . . 108.0(16) ?
C5 C4 H4B . . 112.5(15) ?
H4A C4 H4B . . 107(2) ?
N1 C5 C4 3_666 . 112.47(19) ?
N1 C5 H5A 3_666 . 104.9(15) ?
C4 C5 H5A . . 112.6(15) ?
N1 C5 H5B 3_666 . 108.7(15) ?
C4 C5 H5B . . 108.2(14) ?
H5A C5 H5B . . 110(2) ?

loop_
_geom_bond_atom_site_label_1
_geom_bond_atom_site_label_2
_geom_bond_site_symmetry_2
_geom_bond_distance
_geom_bond_publ_flag
N1 C4 . 1.505(3) ?
N1 C5 3_666 1.506(3) ?
N1 C2 . 1.507(3) ?
N1 C3 . 1.512(3) ?
C2 H2A . 0.96(3) ?
C2 H2B . 0.93(3) ?
C2 H2C . 0.99(3) ?
C3 H3A . 0.93(3) ?
C3 H3B . 1.01(3) ?
C3 H3C . 0.90(3) ?
C4 C5 . 1.524(3) ?
C4 H4A . 0.93(3) ?
C4 H4B . 0.97(3) ?
C5 N1 3_666 1.506(3) ?
C5 H5A . 1.04(3) ?
C5 H5B . 0.94(2) ?

loop_
_geom_hbond_atom_site_label_D
_geom_hbond_atom_site_label_H
_geom_hbond_atom_site_label_A
_geom_hbond_site_symmetry_D
_geom_hbond_site_symmetry_H
_geom_hbond_site_symmetry_A
_geom_hbond_distance_DH
_geom_hbond_distance_HA
_geom_hbond_distance_DA
_geom_hbond_angle_DHA
_geom_hbond_publ_flag
C2 H2A Br1 1 1 3_656 0.96(3) 2.88(4) 3.816(4) 165(2) y
C2 H2B Br1 1 1 1 0.93(3) 2.92(4) 3.820(4) 163(2) y
C2 H2C Br1 1 1 4_565 0.98(3) 2.83(4) 3.770(3) 161(2) y
C3 H3B Br1 1 1 2_656 1.00(3) 2.84(3) 3.806(4) 163(2) y
C4 H4A Br1 1 1 4_465 0.93(3) 2.92(2) 3.566(2) 127(2) y
C4 H4B Br1 1 1 4_565 0.97(3) 2.86(5) 3.787(2) 159(2) y

loop_
_geom_torsion_atom_site_label_1
_geom_torsion_atom_site_label_2
_geom_torsion_atom_site_label_3
_geom_torsion_atom_site_label_4
_geom_torsion_site_symmetry_1
_geom_torsion_site_symmetry_2
_geom_torsion_site_symmetry_3
_geom_torsion_site_symmetry_4
_geom_torsion
_geom_torsion_publ_flag
C5 N1 C4 C5 3_666 . . . -55.1(3) ?
C2 N1 C4 C5 . . . . -172.1(2) ?
C3 N1 C4 C5 . . . . 68.8(2) ?
N1 C4 C5 N1 . . . 3_666 57.4(3) ?
